data_4063488
loop_
_publ_author_name
'Bouyahyi, Miloud'
'Roisnel, Thierry'
'Carpentier, Jean-Fran\,cois'

_publ_section_title
;
 Aluminum Complexes of Fluorinated \b-Diketonate Ligands: Syntheses,
 Structures, Intramolecular Reduction, and Use in Ring-Opening
 Polymerization of Lactide
;
_journal_issue 2
_journal_name_full Organometallics
_journal_page_first 491
_journal_page_last 500
_journal_paper_doi 10.1021/om9009312
_journal_volume 29
_journal_year 2010
_chemical_compound_source 'synthesis as described'
_chemical_formula_moiety 'C15 H3 Al1 F18 O6'
_chemical_formula_sum 'C15 H3 Al F18 O6'
_chemical_formula_weight 648.15
_chemical_name_systematic
;
 ?
;
_space_group_IT_number 165
_symmetry_cell_setting trigonal
_symmetry_Int_Tables_number 165
_symmetry_space_group_name_Hall '-P 3 2"c'
_symmetry_space_group_name_H-M 'P -3 c 1'
_atom_sites_solution_hydrogens geom
_atom_sites_solution_primary direct
_atom_sites_solution_secondary difmap
_audit_conform_dict_location ftp://ftp.iucr.org/pub/cif_core.dic
_audit_conform_dict_name cif_core.dic
_audit_conform_dict_version 2.4
_audit_creation_date 2008-11-12T14:10:49-00:00
_audit_creation_method 'WinGX routine CIF_UPDATE'
_cell_angle_alpha 90
_cell_angle_beta 90
_cell_angle_gamma 120
_cell_formula_units_Z 6
_cell_length_a 17.7778(8)
_cell_length_b 17.7778
_cell_length_c 12.1417(5)
_cell_measurement_reflns_used 8206
_cell_measurement_temperature 100(2)
_cell_measurement_theta_max 26.84
_cell_measurement_theta_min 2.29
_cell_measurement_wavelength 0.71073
_cell_volume 3323.3(2)
_computing_cell_refinement 'Bruker SMART, 2006'
_computing_data_collection 'Bruker SMART, 2006'
_computing_data_reduction 'Bruker SAINT, 2006'
_computing_molecular_graphics 'Ortep-3 for Windows (Farrugia, 1997)'
_computing_publication_material 'WinGX publication routines (Farrugia, 1999)'
_computing_structure_refinement 'SHELXL-97 (Sheldrick, 1997)'
_computing_structure_solution 'SIR97 (Altomare et al., 1999)'
_diffrn_ambient_temperature 100(2)
_diffrn_detector 'CCD plate'
_diffrn_measured_fraction_theta_full 0.998
_diffrn_measured_fraction_theta_max 0.998
_diffrn_measurement_device_type 'APEXII, Bruker-AXS'
_diffrn_measurement_method 'CCD rotation images, thin slices'
_diffrn_radiation_monochromator graphite
_diffrn_radiation_probe x-ray
_diffrn_radiation_type MoK\a
_diffrn_radiation_wavelength 0.71073
_diffrn_reflns_av_R_equivalents 0.0792
_diffrn_reflns_av_unetI/netI 0.0305
_diffrn_reflns_limit_h_max 23
_diffrn_reflns_limit_h_min -23
_diffrn_reflns_limit_k_max 23
_diffrn_reflns_limit_k_min -23
_diffrn_reflns_limit_l_max 15
_diffrn_reflns_limit_l_min -15
_diffrn_reflns_number 43263
_diffrn_reflns_theta_full 27.46
_diffrn_reflns_theta_max 27.46
_diffrn_reflns_theta_min 3.13
_exptl_absorpt_coefficient_mu 0.275
_exptl_absorpt_correction_T_max 0.960
_exptl_absorpt_correction_T_min 0.912
_exptl_absorpt_correction_type multi-scan
_exptl_absorpt_process_details
;
  [Sheldrick, G.M. (2002). SADABS Bruker AXS Inc., Madison, Wisconsin, USA]
;
_exptl_crystal_colour colourless
_exptl_crystal_density_diffrn 1.943
_exptl_crystal_density_method 'not measured'
_exptl_crystal_description prism
_exptl_crystal_F_000 1896
_exptl_crystal_size_max 0.32
_exptl_crystal_size_mid 0.18
_exptl_crystal_size_min 0.15
_refine_diff_density_max 0.366
_refine_diff_density_min -0.311
_refine_diff_density_rms 0.073
_refine_ls_extinction_method none
_refine_ls_goodness_of_fit_ref 1.1
_refine_ls_hydrogen_treatment constr
_refine_ls_matrix_type full
_refine_ls_number_parameters 206
_refine_ls_number_reflns 2532
_refine_ls_number_restraints 18
_refine_ls_restrained_S_all 1.114
_refine_ls_R_factor_all 0.0733
_refine_ls_R_factor_gt 0.0698
_refine_ls_shift/su_max 0.009
_refine_ls_shift/su_mean 0.001
_refine_ls_structure_factor_coef Fsqd
_refine_ls_weighting_details 'calc w=1/[\s^2^(Fo^2^)+(0.1252P)^2^+2.3543P] where P=(Fo^2^+2Fc^2^)/3'
_refine_ls_weighting_scheme calc
_refine_ls_wR_factor_gt 0.196
_refine_ls_wR_factor_ref 0.1997
_reflns_number_gt 2356
_reflns_number_total 2532
_reflns_threshold_expression >2sigma(I)
_cod_data_source_file om9009312_si_002.cif
_cod_data_source_block Complex_1
_cod_original_cell_volume 3323.27(20)
_cod_database_code 4063488

loop_
_symmetry_equiv_pos_as_xyz
'x, y, z'
'-y, x-y, z'
'-x+y, -x, z'
'x-y, -y, -z+1/2'
'-x, -x+y, -z+1/2'
'y, x, -z+1/2'
'-x, -y, -z'
'y, -x+y, -z'
'x-y, x, -z'
'-x+y, y, z-1/2'
'x, x-y, z-1/2'
'-y, -x, z-1/2'

loop_
_atom_site_label
_atom_site_type_symbol
_atom_site_fract_x
_atom_site_fract_y
_atom_site_fract_z
_atom_site_U_iso_or_equiv
_atom_site_adp_type
_atom_site_occupancy
_atom_site_calc_flag
_atom_site_refinement_flags
_atom_site_disorder_assembly
_atom_site_disorder_group
Al1 Al 0.3333 0.6667 0.97302(12) 0.0213(4) Uani 1 d S . .
O11 O 0.38372(15) 0.76592(15) 1.06223(19) 0.0281(5) Uani 1 d . . .
C1 C 0.4374(3) 0.9063(2) 1.1317(3) 0.0455(11) Uani 1 d . . .
F11 F 0.42668(17) 0.87502(14) 1.23438(17) 0.0460(6) Uani 1 d . . .
F12 F 0.5207(2) 0.9399(2) 1.1083(2) 0.0803(12) Uani 1 d . . .
F13 F 0.4195(3) 0.96966(18) 1.1322(2) 0.0850(13) Uani 1 d . . .
C2 C 0.3813(2) 0.8350(2) 1.0492(2) 0.0282(7) Uani 1 d . . .
C3 C 0.3363(2) 0.8519(2) 0.9690(2) 0.0319(7) Uani 1 d . . .
H3 H 0.3382 0.9062 0.9672 0.038 Uiso 1 calc R . .
C4 C 0.2886(2) 0.7886(2) 0.8913(2) 0.0277(7) Uani 1 d . . .
C5 C 0.2328(3) 0.8036(3) 0.8082(3) 0.0402(9) Uani 1 d . . .
F51 F 0.24021(18) 0.77983(17) 0.70823(18) 0.0476(7) Uani 1 d . . .
F52 F 0.2517(3) 0.8859(2) 0.8058(3) 0.0772(11) Uani 1 d . . .
F53 F 0.1492(2) 0.7568(3) 0.8358(3) 0.0777(10) Uani 1 d . . .
O12 O 0.28256(14) 0.71530(14) 0.8826(2) 0.0265(5) Uani 1 d . . .
Al2 Al 0 0 0.75 0.0257(5) Uani 1 d S . .
O51A O -0.09716(17) -0.0483(2) 0.6593(3) 0.0592(11) Uani 0.466(2) d PD . 1
C53A C -0.1614(13) 0.0288(18) 0.7557(16) 0.023(2) Uani 0.2328(12) d PD . 1
H53A H -0.1548 0.0769 0.7138 0.028 Uiso 0.2328(12) calc PR . 1
C52A C -0.1595(5) -0.0229(6) 0.6633(7) 0.0338(16) Uani 0.466(2) d PD . 1
C51A C -0.2350(4) -0.0669(4) 0.5792(5) 0.0285(9) Uani 0.466(2) d PD . 1
F52A F -0.2029(3) -0.0563(3) 0.4774(3) 0.0357(7) Uani 0.466(2) d PD . 1
F51A F -0.2886(3) -0.0354(4) 0.5828(5) 0.0535(10) Uani 0.466(2) d PD . 1
F53A F -0.2805(4) -0.1511(4) 0.5994(5) 0.0486(9) Uani 0.466(2) d PD . 1
O51B O -0.09716(17) -0.0483(2) 0.6593(3) 0.0592(11) Uani 0.534(2) d PD . 2
C53B C -0.1974(19) -0.0204(15) 0.7521(17) 0.023(2) Uani 0.2672(12) d PD . 2
H53B H -0.2419 -0.0502 0.8052 0.028 Uiso 0.2672(12) calc PR . 2
C52B C -0.1716(4) -0.0655(5) 0.6747(6) 0.0338(16) Uani 0.534(2) d PD . 2
C51B C -0.2339(4) -0.1259(4) 0.5836(5) 0.0285(9) Uani 0.534(2) d PD . 2
F51B F -0.1967(2) -0.1074(3) 0.4859(3) 0.0357(7) Uani 0.534(2) d PD . 2
F52B F -0.3010(3) -0.1138(4) 0.5807(4) 0.0535(10) Uani 0.534(2) d PD . 2
F53B F -0.2613(3) -0.2077(3) 0.6056(4) 0.0486(9) Uani 0.534(2) d PD . 2

loop_
_atom_site_aniso_label
_atom_site_aniso_U_11
_atom_site_aniso_U_22
_atom_site_aniso_U_33
_atom_site_aniso_U_23
_atom_site_aniso_U_13
_atom_site_aniso_U_12
Al1 0.0208(5) 0.0208(5) 0.0225(7) 0 0 0.0104(2)
O11 0.0315(12) 0.0234(10) 0.0257(10) -0.0026(9) -0.0075(8) 0.0109(10)
C1 0.067(3) 0.0230(17) 0.0233(15) -0.0040(13) -0.0069(16) 0.0045(17)
F11 0.0727(16) 0.0367(12) 0.0183(9) -0.0047(8) -0.0102(9) 0.0197(11)
F12 0.0577(18) 0.069(2) 0.0471(16) -0.0076(13) -0.0038(13) -0.0183(15)
F13 0.161(3) 0.0432(15) 0.0511(15) -0.0207(12) -0.0499(19) 0.0515(19)
C2 0.0346(17) 0.0237(15) 0.0195(12) -0.0015(11) 0.0014(12) 0.0093(14)
C3 0.048(2) 0.0313(17) 0.0207(13) 0.0001(12) 0.0010(13) 0.0231(16)
C4 0.0342(17) 0.0334(17) 0.0225(13) -0.0005(12) 0.0012(12) 0.0222(15)
C5 0.059(2) 0.057(2) 0.0284(16) -0.0073(16) -0.0110(16) 0.046(2)
F51 0.0776(17) 0.0692(16) 0.0225(10) -0.0119(9) -0.0161(10) 0.0566(15)
F52 0.137(3) 0.075(2) 0.0623(17) -0.0263(15) -0.0432(19) 0.085(2)
F53 0.0558(18) 0.139(3) 0.0600(17) -0.0028(19) -0.0067(14) 0.065(2)
O12 0.0289(12) 0.0286(12) 0.0273(10) -0.0057(8) -0.0052(8) 0.0183(10)
Al2 0.0159(6) 0.0159(6) 0.0454(14) 0 0 0.0080(3)
O51A 0.0163(12) 0.088(2) 0.0511(18) -0.0468(16) 0.0003(11) 0.0089(14)
C53A 0.023(7) 0.032(5) 0.022(3) -0.006(4) 0.011(6) 0.020(5)
C52A 0.016(2) 0.045(5) 0.021(2) 0.006(3) 0.0041(17) 0.000(3)
C51A 0.021(2) 0.037(3) 0.0201(19) -0.0030(19) -0.0019(17) 0.009(2)
F52A 0.0289(14) 0.053(2) 0.0175(12) -0.0016(14) 0.0008(10) 0.0149(15)
F51A 0.0375(18) 0.081(3) 0.0459(18) -0.020(2) -0.0102(15) 0.033(2)
F53A 0.044(2) 0.042(2) 0.0395(17) 0.0000(16) 0.0035(15) 0.0059(16)
O51B 0.0163(12) 0.088(2) 0.0511(18) -0.0468(16) 0.0003(11) 0.0089(14)
C53B 0.023(7) 0.032(5) 0.022(3) -0.006(4) 0.011(6) 0.020(5)
C52B 0.016(2) 0.045(5) 0.021(2) 0.006(3) 0.0041(17) 0.000(3)
C51B 0.021(2) 0.037(3) 0.0201(19) -0.0030(19) -0.0019(17) 0.009(2)
F51B 0.0289(14) 0.053(2) 0.0175(12) -0.0016(14) 0.0008(10) 0.0149(15)
F52B 0.0375(18) 0.081(3) 0.0459(18) -0.020(2) -0.0102(15) 0.033(2)
F53B 0.044(2) 0.042(2) 0.0395(17) 0.0000(16) 0.0035(15) 0.0059(16)

loop_
_atom_type_symbol
_atom_type_description
_atom_type_scat_dispersion_real
_atom_type_scat_dispersion_imag
_atom_type_scat_source
C C 0.0033 0.0016 'International Tables Vol C Tables 4.2.6.8 and 6.1.1.4'
H H 0 0 'International Tables Vol C Tables 4.2.6.8 and 6.1.1.4'
O O 0.0106 0.006 'International Tables Vol C Tables 4.2.6.8 and 6.1.1.4'
F F 0.0171 0.0103 'International Tables Vol C Tables 4.2.6.8 and 6.1.1.4'
Al Al 0.0645 0.0514 'International Tables Vol C Tables 4.2.6.8 and 6.1.1.4'

loop_
_geom_angle_atom_site_label_1
_geom_angle_atom_site_label_2
_geom_angle_atom_site_label_3
_geom_angle
_geom_angle_site_symmetry_1
_geom_angle_site_symmetry_3
_geom_angle_publ_flag
O11 Al1 O11 89.91(11) . 2_665 ?
O11 Al1 O11 89.91(11) . 3_565 ?
O11 Al1 O11 89.91(11) 2_665 3_565 ?
O11 Al1 O12 91.02(10) . . ?
O11 Al1 O12 89.61(10) 2_665 . ?
O11 Al1 O12 178.96(10) 3_565 . ?
O11 Al1 O12 178.96(10) . 2_665 ?
O11 Al1 O12 91.02(10) 2_665 2_665 ?
O11 Al1 O12 89.61(10) 3_565 2_665 ?
O12 Al1 O12 89.47(11) . 2_665 ?
O11 Al1 O12 89.61(11) . 3_565 ?
O11 Al1 O12 178.96(10) 2_665 3_565 ?
O11 Al1 O12 91.02(10) 3_565 3_565 ?
O12 Al1 O12 89.47(11) . 3_565 ?
O12 Al1 O12 89.47(11) 2_665 3_565 ?
C2 O11 Al1 127.8(2) . . ?
F13 C1 F12 108.0(4) . . ?
F13 C1 F11 107.8(3) . . ?
F12 C1 F11 106.5(4) . . ?
F13 C1 C2 112.1(4) . . ?
F12 C1 C2 110.7(3) . . ?
F11 C1 C2 111.5(3) . . ?
O11 C2 C3 127.1(3) . . ?
O11 C2 C1 113.6(3) . . ?
C3 C2 C1 119.3(3) . . ?
C2 C3 C4 119.3(3) . . ?
C2 C3 H3 120.4 . . ?
C4 C3 H3 120.4 . . ?
O12 C4 C3 126.7(3) . . ?
O12 C4 C5 113.6(3) . . ?
C3 C4 C5 119.6(3) . . ?
F51 C5 F52 108.9(3) . . ?
F51 C5 F53 106.9(3) . . ?
F52 C5 F53 106.5(4) . . ?
F51 C5 C4 112.0(3) . . ?
F52 C5 C4 112.2(3) . . ?
F53 C5 C4 110.0(3) . . ?
C4 O12 Al1 128.0(2) . . ?
O51B Al2 O51A 0.0(2) 5_556 5_556 ?
O51B Al2 O51A 179.7(2) 5_556 . ?
O51A Al2 O51A 179.7(2) 5_556 . ?
O51B Al2 O51A 91.8(3) 5_556 2 ?
O51A Al2 O51A 91.8(3) 5_556 2 ?
O51A Al2 O51A 88.44(13) . 2 ?
O51B Al2 O51B 91.8(3) 5_556 2 ?
O51A Al2 O51B 91.8(3) 5_556 2 ?
O51A Al2 O51B 88.44(13) . 2 ?
O51A Al2 O51B 0.0(3) 2 2 ?
O51B Al2 O51B 88.44(13) 5_556 6_556 ?
O51A Al2 O51B 88.44(13) 5_556 6_556 ?
O51A Al2 O51B 91.8(3) . 6_556 ?
O51A Al2 O51B 91.33(17) 2 6_556 ?
O51B Al2 O51B 91.33(17) 2 6_556 ?
O51B Al2 O51A 88.44(13) 5_556 6_556 ?
O51A Al2 O51A 88.44(13) 5_556 6_556 ?
O51A Al2 O51A 91.8(3) . 6_556 ?
O51A Al2 O51A 91.33(17) 2 6_556 ?
O51B Al2 O51A 91.33(17) 2 6_556 ?
O51B Al2 O51A 0.00(13) 6_556 6_556 ?
O51B Al2 O51A 88.44(13) 5_556 4_556 ?
O51A Al2 O51A 88.44(13) 5_556 4_556 ?
O51A Al2 O51A 91.33(17) . 4_556 ?
O51A Al2 O51A 179.7(3) 2 4_556 ?
O51B Al2 O51A 179.7(3) 2 4_556 ?
O51B Al2 O51A 88.44(13) 6_556 4_556 ?
O51A Al2 O51A 88.44(13) 6_556 4_556 ?
O51B Al2 O51B 88.44(13) 5_556 4_556 ?
O51A Al2 O51B 88.44(13) 5_556 4_556 ?
O51A Al2 O51B 91.33(17) . 4_556 ?
O51A Al2 O51B 179.7(3) 2 4_556 ?
O51B Al2 O51B 179.7(3) 2 4_556 ?
O51B Al2 O51B 88.44(13) 6_556 4_556 ?
O51A Al2 O51B 88.44(13) 6_556 4_556 ?
O51A Al2 O51B 0.0(3) 4_556 4_556 ?
O51B Al2 O51A 91.33(17) 5_556 3 ?
O51A Al2 O51A 91.33(17) 5_556 3 ?
O51A Al2 O51A 88.44(13) . 3 ?
O51A Al2 O51A 88.44(13) 2 3 ?
O51B Al2 O51A 88.44(13) 2 3 ?
O51B Al2 O51A 179.7(2) 6_556 3 ?
O51A Al2 O51A 179.7(2) 6_556 3 ?
O51A Al2 O51A 91.8(3) 4_556 3 ?
O51B Al2 O51A 91.8(3) 4_556 3 ?
O51B Al2 O51B 91.33(17) 5_556 3 ?
O51A Al2 O51B 91.33(17) 5_556 3 ?
O51A Al2 O51B 88.44(13) . 3 ?
O51A Al2 O51B 88.44(13) 2 3 ?
O51B Al2 O51B 88.44(13) 2 3 ?
O51B Al2 O51B 179.7(2) 6_556 3 ?
O51A Al2 O51B 179.7(2) 6_556 3 ?
O51A Al2 O51B 91.8(3) 4_556 3 ?
O51B Al2 O51B 91.8(3) 4_556 3 ?
O51A Al2 O51B 0.0(2) 3 3 ?
C52A O51A Al2 122.5(4) . . ?
C53A C53A C52A 93(3) 4_556 4_556 ?
C53A C53A C52A 49.0(19) 4_556 . ?
C52A C53A C52A 119(3) 4_556 . ?
C53A C53A H53A 133.4 4_556 . ?
C52A C53A H53A 133.4 4_556 . ?
C52A C53A H53A 97 . . ?
C53A C52A O51A 115.9(13) 4_556 . ?
O51A C52A C53A 120.2(13) . . ?
C53A C52A C51A 106.0(15) 4_556 . ?
O51A C52A C51A 116.2(7) . . ?
C53A C52A C51A 122.4(11) . . ?
F53A C51A F51A 108.1(6) . . ?
F53A C51A F52A 108.0(6) . . ?
F51A C51A F52A 108.5(6) . . ?
F53A C51A C52A 109.6(6) . . ?
F51A C51A C52A 112.9(6) . . ?
F52A C51A C52A 109.7(5) . . ?
C53B C53B C52B 115(3) 4_556 . ?
C53B C53B C52B 46(2) 4_556 4_556 ?
C52B C53B C52B 112.7(17) . 4_556 ?
C53B C53B H53B 122.4 4_556 . ?
C52B C53B H53B 122.4 . . ?
C52B C53B H53B 106.4 4_556 . ?
C53B C52B C51B 122.0(12) . . ?
C51B C52B C53B 127.8(7) . 4_556 ?
F53B C51B F52B 108.8(6) . . ?
F53B C51B F51B 108.9(5) . . ?
F52B C51B F51B 108.6(5) . . ?
F53B C51B C52B 111.3(6) . . ?
F52B C51B C52B 107.3(5) . . ?
F51B C51B C52B 111.9(5) . . ?

loop_
_geom_bond_atom_site_label_1
_geom_bond_atom_site_label_2
_geom_bond_distance
_geom_bond_site_symmetry_2
_geom_bond_publ_flag
Al1 O11 1.873(2) . ?
Al1 O11 1.873(2) 2_665 ?
Al1 O11 1.873(2) 3_565 ?
Al1 O12 1.883(2) . ?
Al1 O12 1.883(2) 2_665 ?
Al1 O12 1.883(3) 3_565 ?
O11 C2 1.260(4) . ?
C1 F13 1.316(6) . ?
C1 F12 1.321(6) . ?
C1 F11 1.339(4) . ?
C1 C2 1.530(5) . ?
C2 C3 1.385(5) . ?
C3 C4 1.386(5) . ?
C3 H3 0.95 . ?
C4 O12 1.257(4) . ?
C4 C5 1.530(5) . ?
C5 F51 1.314(4) . ?
C5 F52 1.327(5) . ?
C5 F53 1.333(5) . ?
Al2 O51B 1.858(3) 5_556 ?
Al2 O51A 1.858(3) 5_556 ?
Al2 O51A 1.858(3) . ?
Al2 O51A 1.858(3) 2 ?
Al2 O51B 1.858(3) 2 ?
Al2 O51B 1.858(3) 6_556 ?
Al2 O51A 1.858(3) 6_556 ?
Al2 O51A 1.858(3) 4_556 ?
Al2 O51B 1.858(3) 4_556 ?
Al2 O51A 1.858(3) 3 ?
Al2 O51B 1.858(3) 3 ?
O51A C52A 1.391(9) . ?
C53A C53A 0.90(5) 4_556 ?
C53A C52A 1.10(2) 4_556 ?
C53A C52A 1.46(2) . ?
C53A H53A 0.95 . ?
C52A C53A 1.10(2) 4_556 ?
C52A C51A 1.551(9) . ?
C51A F53A 1.320(8) . ?
C51A F51A 1.326(8) . ?
C51A F52A 1.334(7) . ?
C53B C53B 0.63(5) 4_556 ?
C53B C52B 1.451(14) . ?
C53B C52B 1.81(3) 4_556 ?
C53B H53B 0.95 . ?
C52B C51B 1.554(9) . ?
C52B C53B 1.81(3) 4_556 ?
C51B F53B 1.309(8) . ?
C51B F52B 1.316(7) . ?
C51B F51B 1.317(7) . ?

loop_
_geom_torsion_atom_site_label_1
_geom_torsion_atom_site_label_2
_geom_torsion_atom_site_label_3
_geom_torsion_atom_site_label_4
_geom_torsion
_geom_torsion_site_symmetry_1
_geom_torsion_site_symmetry_2
_geom_torsion_site_symmetry_3
_geom_torsion_site_symmetry_4
_geom_torsion_publ_flag
O11 Al1 O11 C2 -93.1(3) 2_665 . . . ?
O11 Al1 O11 C2 177.0(3) 3_565 . . . ?
O12 Al1 O11 C2 -3.4(3) . . . . ?
O12 Al1 O11 C2 86.0(3) 3_565 . . . ?
Al1 O11 C2 C3 4.1(5) . . . . ?
Al1 O11 C2 C1 -174.2(2) . . . . ?
F13 C1 C2 O11 -166.2(3) . . . . ?
F12 C1 C2 O11 73.1(4) . . . . ?
F11 C1 C2 O11 -45.3(5) . . . . ?
F13 C1 C2 C3 15.4(5) . . . . ?
F12 C1 C2 C3 -105.3(4) . . . . ?
F11 C1 C2 C3 136.4(4) . . . . ?
O11 C2 C3 C4 -1.0(5) . . . . ?
C1 C2 C3 C4 177.2(3) . . . . ?
C2 C3 C4 O12 -2.1(5) . . . . ?
C2 C3 C4 C5 175.0(3) . . . . ?
O12 C4 C5 F51 -45.9(5) . . . . ?
C3 C4 C5 F51 136.6(4) . . . . ?
O12 C4 C5 F52 -168.8(3) . . . . ?
C3 C4 C5 F52 13.8(5) . . . . ?
O12 C4 C5 F53 72.8(4) . . . . ?
C3 C4 C5 F53 -104.6(4) . . . . ?
C3 C4 O12 Al1 1.7(5) . . . . ?
C5 C4 O12 Al1 -175.6(2) . . . . ?
O11 Al1 O12 C4 0.7(3) . . . . ?
O11 Al1 O12 C4 90.6(3) 2_665 . . . ?
O12 Al1 O12 C4 -178.4(3) 2_665 . . . ?
O12 Al1 O12 C4 -88.9(3) 3_565 . . . ?
O51A Al2 O51A C52A -165.6(5) 2 . . . ?
O51B Al2 O51A C52A -165.6(5) 2 . . . ?
O51B Al2 O51A C52A 103.2(5) 6_556 . . . ?
O51A Al2 O51A C52A 103.2(5) 6_556 . . . ?
O51A Al2 O51A C52A 14.7(4) 4_556 . . . ?
O51B Al2 O51A C52A 14.7(4) 4_556 . . . ?
O51A Al2 O51A C52A -77.1(6) 3 . . . ?
O51B Al2 O51A C52A -77.1(6) 3 . . . ?
Al2 O51A C52A C53A -57(2) . . . 4_556 ?
Al2 O51A C52A C53A -13.8(14) . . . . ?
Al2 O51A C52A C51A 177.8(4) . . . . ?
C52A C53A C52A C53A 66(3) 4_556 . . 4_556 ?
C53A C53A C52A O51A -94.2(14) 4_556 . . . ?
C52A C53A C52A O51A -28(2) 4_556 . . . ?
C53A C53A C52A C51A 73.4(18) 4_556 . . . ?
C52A C53A C52A C51A 139.8(16) 4_556 . . . ?
C53A C52A C51A F53A -66.6(15) 4_556 . . . ?
O51A C52A C51A F53A 63.8(8) . . . . ?
C53A C52A C51A F53A -104.3(15) . . . . ?
C53A C52A C51A F51A 53.9(15) 4_556 . . . ?
O51A C52A C51A F51A -175.7(6) . . . . ?
C53A C52A C51A F51A 16.2(16) . . . . ?
C53A C52A C51A F52A 175.0(14) 4_556 . . . ?
O51A C52A C51A F52A -54.6(9) . . . . ?
C53A C52A C51A F52A 137.3(14) . . . . ?
C53B C53B C52B C51B -114(3) 4_556 . . . ?
C52B C53B C52B C51B -165.2(9) 4_556 . . . ?
C52B C53B C52B C53B -51(2) 4_556 . . 4_556 ?
C53B C52B C51B F53B -108.0(12) . . . . ?
C53B C52B C51B F53B -129.3(10) 4_556 . . . ?
C53B C52B C51B F52B 10.9(13) . . . . ?
C53B C52B C51B F52B -10.4(12) 4_556 . . . ?
C53B C52B C51B F51B 129.9(11) . . . . ?
C53B C52B C51B F51B 108.6(10) 4_556 . . . ?
